data_7054179
loop_
_publ_author_name
'Si, Youtao'
'Ma, Chengbing'
'Hu, Mingqiang'
'Chen, Hui'
'Chen, Changneng'
'Liu, Qiutian'

_publ_section_title
;
 (N-CnH2n--1)-1,3-Azapropanedithiolate (n = 5, 6, 7)-bridged diiron
 complexes as mimics for the active site of [FeFe]-hydrogenases: the
 influence of the bridge on the diiron complex
;
_journal_issue 8
_journal_name_full 'New Journal of Chemistry'
_journal_page_first 1448
_journal_paper_doi 10.1039/b616236c
_journal_volume 31
_journal_year 2007
_chemical_formula_sum 'C15 H17 Fe2 N O6 S2'
_chemical_formula_weight 483.12
_chemical_name_systematic
;
?
;
_space_group_IT_number 14
_symmetry_cell_setting monoclinic
_symmetry_space_group_name_Hall '-P 2yn'
_symmetry_space_group_name_H-M 'P 1 21/n 1'
_atom_sites_solution_hydrogens geom
_atom_sites_solution_primary direct
_atom_sites_solution_secondary difmap
_audit_creation_method SHELXL-97
_cell_angle_alpha 90.00
_cell_angle_beta 92.439(6)
_cell_angle_gamma 90.00
_cell_formula_units_Z 4
_cell_length_a 10.604(3)
_cell_length_b 12.035(4)
_cell_length_c 15.428(4)
_cell_measurement_reflns_used 5098
_cell_measurement_temperature 293(2)
_cell_measurement_theta_max 27.47
_cell_measurement_theta_min 2.15
_cell_volume 1967.1(10)
_computing_cell_refinement 'Siemens SMART & SAINT'
_computing_data_collection 'Siemens SMART'
_computing_data_reduction 'Siemens XPREP'
_computing_molecular_graphics 'Bruker SHELXTL'
_computing_publication_material 'Bruker SHELXTL'
_computing_structure_refinement 'Siemens SHELXTL'
_computing_structure_solution 'Siemens SHELXTL'
_diffrn_ambient_temperature 293(2)
_diffrn_measured_fraction_theta_full 0.994
_diffrn_measured_fraction_theta_max 0.994
_diffrn_measurement_device_type 'Bruker P4'
_diffrn_measurement_method '\w scans'
_diffrn_radiation_monochromator graphite
_diffrn_radiation_source 'fine-focus sealed tube'
_diffrn_radiation_type MoK\a
_diffrn_radiation_wavelength 0.71073
_diffrn_reflns_av_R_equivalents 0.0278
_diffrn_reflns_av_sigmaI/netI 0.0255
_diffrn_reflns_limit_h_max 13
_diffrn_reflns_limit_h_min -13
_diffrn_reflns_limit_k_max 15
_diffrn_reflns_limit_k_min -14
_diffrn_reflns_limit_l_max 17
_diffrn_reflns_limit_l_min -20
_diffrn_reflns_number 14835
_diffrn_reflns_theta_full 27.47
_diffrn_reflns_theta_max 27.47
_diffrn_reflns_theta_min 2.15
_diffrn_standards_decay_% none
_diffrn_standards_interval_count none
_diffrn_standards_interval_time none
_diffrn_standards_number none
_exptl_absorpt_coefficient_mu 1.717
_exptl_absorpt_correction_T_max 1.0000
_exptl_absorpt_correction_T_min .8273
_exptl_absorpt_correction_type empirical
_exptl_absorpt_process_details 'SADABS (Sheldrick, 1996)'
_exptl_crystal_colour red
_exptl_crystal_density_diffrn 1.631
_exptl_crystal_density_method 'not measured'
_exptl_crystal_description prism
_exptl_crystal_F_000 984
_exptl_crystal_size_max .62
_exptl_crystal_size_mid .60
_exptl_crystal_size_min .34
_refine_diff_density_max 0.483
_refine_diff_density_min -0.488
_refine_diff_density_rms 0.137
_refine_ls_extinction_method none
_refine_ls_goodness_of_fit_ref 1.097
_refine_ls_hydrogen_treatment constr
_refine_ls_matrix_type full
_refine_ls_number_parameters 235
_refine_ls_number_reflns 4478
_refine_ls_number_restraints 0
_refine_ls_restrained_S_all 1.097
_refine_ls_R_factor_gt 0.0310
_refine_ls_shift/su_max 0.000
_refine_ls_shift/su_mean 0.000
_refine_ls_structure_factor_coef Fsqd
_refine_ls_weighting_details w=1/[\s^2^(Fo^2^)+(0.0650P)^2^+0.1022P]
_refine_ls_weighting_scheme calc
_refine_ls_wR_factor_gt 0.0894
_refine_ls_wR_factor_ref 0.1074
_reflns_number_gt 3729
_reflns_number_total 4478
_reflns_threshold_expression >2sigma(I)
_cod_data_source_file b616236c.txt
_cod_data_source_block 3
_cod_depositor_comments
;
The following automatic conversions were performed:

'_symmetry_cell_setting' value 'Monoclinic' changed to 'monoclinic'
according to
/usr/data/users/saulius/automatic-downloads/retrospective/RSC/lib/dictionaries/cif_core.dic
dictionary named 'cif_core.dic' version 2.4.2 from 2011-04-26.

Automatic conversion script
Id: cif_fix_values 2281 2013-09-26 08:29:07Z andrius 
;
_cod_original_cell_volume 1967.2(10)
_cod_original_sg_symbol_H-M P2(1)/n
_cod_database_code 7054179
_refine_ls_r_factor_ref 0.0410

loop_
_symmetry_equiv_pos_as_xyz
'x, y, z'
'-x+1/2, y+1/2, -z+1/2'
'-x, -y, -z'
'x-1/2, -y-1/2, z-1/2'

loop_
_atom_site_label
_atom_site_type_symbol
_atom_site_fract_x
_atom_site_fract_y
_atom_site_fract_z
_atom_site_U_iso_or_equiv
_atom_site_adp_type
_atom_site_occupancy
_atom_site_symmetry_multiplicity
_atom_site_calc_flag
_atom_site_refinement_flags
Fe1 Fe 0.26685(3) 0.05147(3) 0.05797(2) 0.04105(12) Uani 1 1 d .
Fe2 Fe 0.26935(3) 0.21088(3) 0.162959(19) 0.03606(12) Uani 1 1 d .
S2 S 0.12952(5) 0.19390(5) 0.04954(4) 0.04050(15) Uani 1 1 d .
S1 S 0.41595(5) 0.18540(5) 0.06309(4) 0.04104(15) Uani 1 1 d .
C6 C 0.2752(3) 0.3591(2) 0.17808(16) 0.0515(6) Uani 1 1 d .
N1 N 0.28144(18) 0.35605(16) -0.01521(12) 0.0411(4) Uani 1 1 d .
C8 C 0.1681(2) 0.2940(2) -0.03548(16) 0.0473(6) Uani 1 1 d .
H8A H 0.1778 0.2543 -0.0895 0.057 Uiso 1 1 calc R
H8B H 0.0982 0.3454 -0.0441 0.057 Uiso 1 1 calc R
C7 C 0.3915(2) 0.28842(19) -0.02413(16) 0.0451(6) Uani 1 1 d .
H7A H 0.4651 0.3363 -0.0250 0.054 Uiso 1 1 calc R
H7B H 0.3844 0.2498 -0.0793 0.054 Uiso 1 1 calc R
C9 C 0.2920(2) 0.46897(19) -0.05478(16) 0.0437(5) Uani 1 1 d .
H9A H 0.3742 0.4982 -0.0344 0.052 Uiso 1 1 calc R
O5 O 0.0650(2) 0.1607(2) 0.27845(16) 0.0826(7) Uani 1 1 d .
O6 O 0.2782(3) 0.45171(16) 0.19118(16) 0.0860(8) Uani 1 1 d .
C10 C 0.2933(3) 0.4684(2) -0.15377(16) 0.0482(6) Uani 1 1 d .
H10A H 0.2075 0.4600 -0.1773 0.058 Uiso 1 1 calc R
H10B H 0.3417 0.4050 -0.1724 0.058 Uiso 1 1 calc R
C5 C 0.1434(3) 0.1796(2) 0.23321(17) 0.0507(6) Uani 1 1 d .
C15 C 0.1933(4) 0.5465(2) -0.0183(2) 0.0679(9) Uani 1 1 d .
H15A H 0.1993 0.5423 0.0445 0.082 Uiso 1 1 calc R
H15B H 0.1101 0.5201 -0.0371 0.082 Uiso 1 1 calc R
O3 O 0.4503(3) -0.0969(2) 0.14645(17) 0.0894(8) Uani 1 1 d .
C3 C 0.3794(3) -0.0396(2) 0.11023(18) 0.0561(7) Uani 1 1 d .
O4 O 0.4564(2) 0.1410(2) 0.29700(15) 0.0898(8) Uani 1 1 d .
O2 O 0.0608(2) -0.0869(2) 0.11822(16) 0.0843(7) Uani 1 1 d .
C2 C 0.1393(3) -0.0335(2) 0.09402(18) 0.0542(7) Uani 1 1 d .
O1 O 0.2769(3) -0.0288(2) -0.12132(15) 0.0971(9) Uani 1 1 d .
C4 C 0.3845(3) 0.1689(2) 0.24461(17) 0.0547(6) Uani 1 1 d .
C1 C 0.2732(3) 0.0024(2) -0.05247(19) 0.0607(7) Uani 1 1 d .
C11 C 0.3503(3) 0.5750(3) -0.1903(2) 0.0650(8) Uani 1 1 d .
H11A H 0.4192 0.5982 -0.1512 0.078 Uiso 1 1 calc R
H11B H 0.3860 0.5570 -0.2454 0.078 Uiso 1 1 calc R
C13 C 0.1670(4) 0.6921(3) -0.1386(2) 0.0781(10) Uani 1 1 d .
H13A H 0.0938 0.6466 -0.1535 0.094 Uiso 1 1 calc R
H13B H 0.1405 0.7691 -0.1433 0.094 Uiso 1 1 calc R
C14 C 0.2055(4) 0.6698(3) -0.0455(2) 0.0771(10) Uani 1 1 d .
H14A H 0.1538 0.7148 -0.0089 0.093 Uiso 1 1 calc R
H14B H 0.2925 0.6929 -0.0354 0.093 Uiso 1 1 calc R
C12 C 0.2623(4) 0.6722(3) -0.2043(2) 0.0831(11) Uani 1 1 d .
H12A H 0.3133 0.7387 -0.2082 0.100 Uiso 1 1 calc R
H12B H 0.2179 0.6624 -0.2600 0.100 Uiso 1 1 calc R

loop_
_atom_site_aniso_label
_atom_site_aniso_U_11
_atom_site_aniso_U_22
_atom_site_aniso_U_33
_atom_site_aniso_U_23
_atom_site_aniso_U_13
_atom_site_aniso_U_12
Fe1 0.0507(2) 0.0333(2) 0.0392(2) -0.00261(13) 0.00277(15) 0.00208(13)
Fe2 0.0391(2) 0.03595(19) 0.03305(19) -0.00137(12) 0.00010(13) 0.00129(12)
S2 0.0341(3) 0.0449(3) 0.0422(3) 0.0004(2) -0.0025(2) 0.0009(2)
S1 0.0350(3) 0.0410(3) 0.0474(3) 0.0054(2) 0.0036(2) 0.0072(2)
C6 0.0653(17) 0.0480(15) 0.0409(13) -0.0048(11) -0.0004(11) 0.0010(12)
N1 0.0403(10) 0.0393(10) 0.0440(10) 0.0067(8) 0.0029(8) 0.0073(8)
C8 0.0467(14) 0.0517(15) 0.0430(13) 0.0067(11) -0.0043(11) 0.0059(11)
C7 0.0442(13) 0.0425(13) 0.0492(14) 0.0087(10) 0.0102(11) 0.0085(10)
C9 0.0484(14) 0.0380(12) 0.0448(13) 0.0018(10) 0.0035(10) 0.0062(10)
O5 0.0818(16) 0.0812(15) 0.0882(16) 0.0139(13) 0.0430(13) 0.0029(13)
O6 0.148(3) 0.0404(12) 0.0687(15) -0.0126(10) -0.0017(14) -0.0056(12)
C10 0.0530(15) 0.0480(14) 0.0439(13) 0.0038(11) 0.0073(11) 0.0074(11)
C5 0.0568(16) 0.0459(14) 0.0499(14) 0.0016(11) 0.0098(12) 0.0055(12)
C15 0.092(2) 0.0552(17) 0.0583(17) 0.0097(13) 0.0244(16) 0.0281(15)
O3 0.0943(19) 0.0734(16) 0.1014(18) 0.0298(14) 0.0138(14) 0.0373(14)
C3 0.0664(18) 0.0435(14) 0.0593(17) 0.0054(12) 0.0142(14) 0.0106(12)
O4 0.0853(17) 0.113(2) 0.0676(14) 0.0133(14) -0.0336(13) 0.0075(15)
O2 0.0874(18) 0.0852(16) 0.0803(16) 0.0006(12) 0.0043(13) -0.0393(14)
C2 0.0653(18) 0.0467(14) 0.0502(15) -0.0045(12) -0.0047(13) -0.0078(13)
O1 0.156(3) 0.0873(18) 0.0485(13) -0.0192(12) 0.0061(14) 0.0077(17)
C4 0.0581(17) 0.0609(17) 0.0445(14) 0.0014(12) -0.0047(12) -0.0026(13)
C1 0.087(2) 0.0453(15) 0.0500(16) -0.0048(12) 0.0051(14) 0.0035(14)
C11 0.0661(19) 0.0668(18) 0.0630(18) 0.0148(15) 0.0139(15) -0.0042(15)
C13 0.081(2) 0.0593(19) 0.094(3) 0.0252(17) 0.0056(19) 0.0179(17)
C14 0.080(2) 0.0583(19) 0.093(2) -0.0156(17) 0.0044(19) 0.0271(17)
C12 0.100(3) 0.064(2) 0.085(2) 0.0196(18) 0.003(2) 0.0094(19)

loop_
_atom_type_symbol
_atom_type_description
_atom_type_scat_dispersion_real
_atom_type_scat_dispersion_imag
_atom_type_scat_source
C C 0.0033 0.0016 'International Tables Vol C Tables 4.2.6.8 and 6.1.1.4'
H H 0.0000 0.0000 'International Tables Vol C Tables 4.2.6.8 and 6.1.1.4'
N N 0.0061 0.0033 'International Tables Vol C Tables 4.2.6.8 and 6.1.1.4'
O O 0.0106 0.0060 'International Tables Vol C Tables 4.2.6.8 and 6.1.1.4'
S S 0.1246 0.1234 'International Tables Vol C Tables 4.2.6.8 and 6.1.1.4'
Fe Fe 0.3463 0.8444 'International Tables Vol C Tables 4.2.6.8 and 6.1.1.4'

loop_
_geom_angle_atom_site_label_1
_geom_angle_atom_site_label_2
_geom_angle_atom_site_label_3
_geom_angle
C3 Fe1 C2 90.48(14)
C3 Fe1 C1 100.00(13)
C2 Fe1 C1 99.43(13)
C3 Fe1 S2 155.75(9)
C2 Fe1 S2 87.58(10)
C1 Fe1 S2 104.16(10)
C3 Fe1 S1 88.21(10)
C2 Fe1 S1 158.16(9)
C1 Fe1 S1 102.27(10)
S2 Fe1 S1 84.75(3)
C3 Fe1 Fe2 100.91(9)
C2 Fe1 Fe2 102.82(9)
C1 Fe1 Fe2 149.14(9)
S2 Fe1 Fe2 56.21(2)
S1 Fe1 Fe2 56.18(2)
C4 Fe2 C5 91.07(13)
C4 Fe2 C6 99.79(13)
C5 Fe2 C6 98.72(12)
C4 Fe2 S2 158.05(10)
C5 Fe2 S2 88.16(9)
C6 Fe2 S2 102.02(9)
C4 Fe2 S1 88.47(10)
C5 Fe2 S1 159.37(9)
C6 Fe2 S1 101.68(9)
S2 Fe2 S1 84.67(3)
C4 Fe2 Fe1 103.10(10)
C5 Fe2 Fe1 103.99(9)
C6 Fe2 Fe1 147.20(8)
S2 Fe2 Fe1 56.04(2)
S1 Fe2 Fe1 56.22(2)
C8 S2 Fe1 112.17(9)
C8 S2 Fe2 109.59(9)
Fe1 S2 Fe2 67.75(2)
C7 S1 Fe2 109.17(8)
C7 S1 Fe1 112.29(9)
Fe2 S1 Fe1 67.60(2)
O6 C6 Fe2 177.1(2)
C7 N1 C8 111.1(2)
C7 N1 C9 113.63(18)
C8 N1 C9 117.34(19)
N1 C8 S2 113.20(16)
N1 C8 H8A 108.9
S2 C8 H8A 108.9
N1 C8 H8B 108.9
S2 C8 H8B 108.9
H8A C8 H8B 107.8
N1 C7 S1 113.70(16)
N1 C7 H7A 108.8
S1 C7 H7A 108.8
N1 C7 H7B 108.8
S1 C7 H7B 108.8
H7A C7 H7B 107.7
N1 C9 C15 109.9(2)
N1 C9 C10 114.07(19)
C15 C9 C10 114.0(2)
N1 C9 H9A 106.1
C15 C9 H9A 106.1
C10 C9 H9A 106.1
C9 C10 C11 112.6(2)
C9 C10 H10A 109.1
C11 C10 H10A 109.1
C9 C10 H10B 109.1
C11 C10 H10B 109.1
H10A C10 H10B 107.8
O5 C5 Fe2 179.0(3)
C9 C15 C14 114.8(3)
C9 C15 H15A 108.6
C14 C15 H15A 108.6
C9 C15 H15B 108.6
C14 C15 H15B 108.6
H15A C15 H15B 107.6
O3 C3 Fe1 177.7(3)
O2 C2 Fe1 178.6(3)
O4 C4 Fe2 178.9(3)
O1 C1 Fe1 179.7(3)
C12 C11 C10 116.8(3)
C12 C11 H11A 108.1
C10 C11 H11A 108.1
C12 C11 H11B 108.1
C10 C11 H11B 108.1
H11A C11 H11B 107.3
C12 C13 C14 117.4(3)
C12 C13 H13A 108.0
C14 C13 H13A 108.0
C12 C13 H13B 108.0
C14 C13 H13B 108.0
H13A C13 H13B 107.2
C13 C14 C15 114.1(3)
C13 C14 H14A 108.7
C15 C14 H14A 108.7
C13 C14 H14B 108.7
C15 C14 H14B 108.7
H14A C14 H14B 107.6
C13 C12 C11 117.7(3)
C13 C12 H12A 107.9
C11 C12 H12A 107.9
C13 C12 H12B 107.9
C11 C12 H12B 107.9
H12A C12 H12B 107.2

loop_
_geom_bond_atom_site_label_1
_geom_bond_atom_site_label_2
_geom_bond_distance
Fe1 C3 1.788(3)
Fe1 C2 1.802(3)
Fe1 C1 1.807(3)
Fe1 S2 2.2495(8)
Fe1 S1 2.2569(8)
Fe1 Fe2 2.5103(7)
Fe2 C4 1.789(3)
Fe2 C5 1.795(3)
Fe2 C6 1.800(3)
Fe2 S2 2.2542(8)
Fe2 S1 2.2558(8)
S2 C8 1.840(3)
S1 C7 1.840(2)
C6 O6 1.133(3)
N1 C7 1.435(3)
N1 C8 1.438(3)
N1 C9 1.496(3)
C8 H8A 0.9700
C8 H8B 0.9700
C7 H7A 0.9700
C7 H7B 0.9700
C9 C15 1.528(4)
C9 C10 1.528(3)
C9 H9A 0.9800
O5 C5 1.131(3)
C10 C11 1.535(4)
C10 H10A 0.9700
C10 H10B 0.9700
C15 C14 1.549(4)
C15 H15A 0.9700
C15 H15B 0.9700
O3 C3 1.147(3)
O4 C4 1.138(3)
O2 C2 1.129(3)
O1 C1 1.129(3)
C11 C12 1.506(5)
C11 H11A 0.9700
C11 H11B 0.9700
C13 C12 1.481(5)
C13 C14 1.500(5)
C13 H13A 0.9700
C13 H13B 0.9700
C14 H14A 0.9700
C14 H14B 0.9700
C12 H12A 0.9700
C12 H12B 0.9700
